data_7061735
loop_
_publ_author_name
'Afzali, Azedeh'
'Tabasi, Zahra A.'
'Zhang, Baiyu H.'
'Zhao, Yuming'

_publ_section_title
;
 Studies of a bola-type bis(dithiafulvene) molecular system: synthesis,
 crystal structure, and electrochemical properties
;
_journal_issue 38
_journal_name_full 'New Journal of Chemistry'
_journal_page_first 18133
_journal_page_last 18145
_journal_paper_doi 10.1039/D2NJ01796B
_journal_volume 46
_journal_year 2022
_chemical_formula_moiety 'C22 H22 O3 S4'
_chemical_formula_sum 'C22 H22 O3 S4'
_chemical_formula_weight 462.63
_space_group_crystal_system triclinic
_space_group_IT_number 2
_space_group_name_Hall '-P 1'
_space_group_name_H-M_alt 'P -1'
_atom_sites_solution_hydrogens geom
_atom_sites_solution_primary dual
_audit_creation_date 2022-05-06
_audit_creation_method
;
Olex2 1.3
(compiled 2020.11.12 svn.r5f609507 for OlexSys, GUI svn.r6408)
;
_audit_update_record
;
2022-05-10 deposited with the CCDC.	2022-08-08 downloaded from the CCDC.
;
_cell_angle_alpha 93.6610(10)
_cell_angle_beta 114.2170(10)
_cell_angle_gamma 113.636(2)
_cell_formula_units_Z 4
_cell_length_a 12.7578(2)
_cell_length_b 13.5031(2)
_cell_length_c 15.2145(2)
_cell_measurement_reflns_used 33182
_cell_measurement_temperature 100(2)
_cell_measurement_theta_max 76.3240
_cell_measurement_theta_min 3.6790
_cell_volume 2106.48(7)
_computing_cell_refinement 'CrysAlisPro 1.171.41.113a (Rigaku OD, 2021)'
_computing_data_collection 'CrysAlisPro 1.171.41.113a (Rigaku OD, 2021)'
_computing_data_reduction 'CrysAlisPro 1.171.41.113a (Rigaku OD, 2021)'
_computing_molecular_graphics 'Olex2 1.3 (Dolomanov et al., 2009)'
_computing_publication_material 'Olex2 1.3 (Dolomanov et al., 2009)'
_computing_structure_refinement 'SHELXL 2018/3 (Sheldrick, 2015)'
_computing_structure_solution 'SHELXT  (Sheldrick, 2015)'
_diffrn_ambient_environment N~2~
_diffrn_ambient_temperature 100(2)
_diffrn_detector 'Hybrid Pixel Array Detector'
_diffrn_detector_area_resol_mean 10.0000
_diffrn_detector_type HyPix
_diffrn_measured_fraction_theta_full 0.997
_diffrn_measured_fraction_theta_max 0.974
_diffrn_measurement_details
;
List of Runs (angles in degrees, time in seconds):

  # Type    Start    End  Width  t~exp~   \w     \q     \k     \f   Frames
#--------------------------------------------------------------------------
  1  \w     95.00 178.00   0.50   24.05    --  107.75 125.00 -30.00  166
  2  \w     95.00 178.00   0.50   24.05    --  107.75  45.00 -97.00  166
  3  \w     95.00 178.00   0.50   24.05    --  107.75  30.00-180.00  166
  4  \w     95.00 178.00   0.50   24.05    --  107.75  45.00-150.00  166
  5  \w     91.00 178.00   0.50   24.05    --  107.75  61.00  90.00  174
  6  \w     95.00 178.00   0.50   24.05    --  107.75 125.00 120.00  166
  7  \w     95.00 178.00   0.50   24.05    --  107.75  45.00 120.00  166
  8  \w     35.00 119.00   0.50    6.01    --   47.70  45.00 -97.00  168
  9  \w     35.00 106.00   0.50   24.05    --  107.75 -94.00   0.00  142
 10  \w     34.00  95.00   0.50    6.01    --   47.70-125.00 -30.00  122
 11  \w     35.00 112.00   0.50   24.05    --  107.75-125.00 -30.00  154
 12  \w     35.00 112.00   0.50   24.05    --  107.75-125.00  90.00  154
 13  \w     35.00 106.00   0.50   24.05    --  107.75 -94.00 150.00  142
 14  \w     35.00 112.00   0.50   24.05    --  107.75-125.00   0.00  154
 15  \w     35.00 106.00   0.50   24.05    --  107.75 -94.00  60.00  142
 16  \w     35.00 106.00   0.50   24.05    --  107.75 -98.00 -88.50  142
 17  \w     35.00 106.00   0.50   24.05    --  107.75 -94.00-180.00  142
 18  \w     35.00 106.00   0.50   24.05    --  107.75 -94.00-120.00  142
 19  \w     35.00 106.00   0.50   24.05    --  107.75 -94.00  90.00  142
 20  \w    -24.00  57.00   0.50    6.01    --   47.70 -45.00 112.00  162
 21  \w    -43.00  24.00   0.50    6.01    --  -47.70  45.00 -97.00  134
 22  \w    -43.00 -14.00   0.50   24.05    --  -86.25  45.00 -97.00   58
 23  \w    -86.00 -13.00   0.50    6.01    --  -47.70 125.00 -60.00  146
 24  \w    -43.00 -14.00   0.50   24.05    --  -86.25  45.00  60.00   58
 25  \w   -119.00 -35.00   0.50    6.01    --  -47.70 -45.00 112.00  168
 26  \w   -119.00 -73.00   0.50    6.01    --  -47.70-125.00  60.00   92
 27  \w   -119.00 -25.00   0.50    6.01    --  -47.70 -77.00  90.00  188
 28  \w   -119.00 -33.00   0.50    6.01    --  -47.70 -57.00 -60.00  172
 29  \w   -119.00 -25.00   0.50    6.01    --  -47.70 -77.00-150.00  188
 30  \w   -119.00 -59.00   0.50    6.01    --  -47.70 -77.00 -90.00  120
 31  \w   -119.00 -33.00   0.50    6.01    --  -47.70 -57.00   0.00  172
 32  \w   -158.00 -73.00   0.50   24.05    --  -86.25 -45.00 112.00  170
 33  \w     53.00  78.00   0.50    6.01    --   47.95  45.00 -97.00   50
 34  \w     71.00  96.00   0.50    6.01    --   47.95-125.00   0.00   50
 35  \w     35.00  72.00   0.50   24.05    --  107.75 -61.00   0.00   74
 36  \w     36.00  62.00   0.50   24.05    --  107.75 -94.00-150.00   52
 37  \w    116.00 142.00   0.50   24.05    --  107.75  77.00 -60.00   52
 38  \w    148.00 173.00   0.50   24.05    --  107.75  77.00 -60.00   50
 39  \w     56.00 106.00   0.50   24.05    --  107.75 -94.00 120.00  100
 40  \w     41.00  71.00   0.50   24.05    --  107.75 -61.00 -90.00   60
 41  \w     81.00 106.00   0.50   24.05    --  107.75 -94.00-150.00   50
 42  \w    100.00 125.00   0.50   24.05    --  107.75  61.00  60.00   50
 43  \w    135.00 173.00   0.50   24.05    --  107.75  61.00  60.00   76
 44  \w     70.00 106.00   0.50   24.05    --  107.75 -94.00 -30.00   72
 45  \w     90.00 116.00   0.50   24.05    --  107.75 -77.00-180.00   52
 46  \w    100.00 159.00   0.50   24.05    --  107.75  30.00  60.00  118
 47  \w     39.00  65.00   0.50   24.05    --  107.75-125.00  30.00   52
 48  \w     60.00  86.00   0.50   24.05    --  107.75-125.00 120.00   52
 49  \w     98.00 123.00   0.50   24.05    --  107.75  45.00-180.00   50
 50  \w    153.00 178.00   0.50   24.05    --  107.75  45.00-180.00   50
 51  \w     48.00  74.00   0.50   24.05    --  107.75 -61.00  90.00   52
 52  \w   -120.00 -25.00   0.50    6.01    --  -47.95 -77.00   0.00  190
 53  \w   -120.00 -25.00   0.50    6.01    --  -47.95 -77.00 150.00  190
 54  \w   -120.00 -73.00   0.50    6.01    --  -47.95-125.00   0.00   94
 55  \w   -120.00 -25.00   0.50    6.01    --  -47.95 -77.00  60.00  190
 56  \w   -121.00 -35.00   0.50    6.01    --  -47.95 -37.00-150.00  172
 57  \w   -120.00 -25.00   0.50    6.01    --  -47.95 -77.00 -30.00  190
 58  \w   -121.00 -51.00   0.50    6.01    --  -47.95 -37.00  30.00  140
 59  \w   -120.00 -25.00   0.50    6.01    --  -47.95 -77.00 -90.00  190
 60  \w     -8.00  17.00   0.50    6.01    --   47.95 -45.00 112.00   50
 61  \w   -120.00 -25.00   0.50    6.01    --  -47.95 -77.00 -60.00  190
 62  \w   -119.00 -33.00   0.50    6.01    --  -47.95 -58.00 -47.33  172
 63  \w   -120.00 -25.00   0.50    6.01    --  -47.95 -77.00-180.00  190
 64  \w   -119.00 -33.00   0.50    6.01    --  -47.95 -57.00-120.00  172
 65  \w   -120.00 -30.00   0.50    6.01    --  -47.95 -64.00 156.95  180
 66  \w   -119.00 -33.00   0.50    6.01    --  -47.95 -57.00 120.00  172
 67  \w   -120.00 -25.00   0.50    6.01    --  -47.95 -77.00  30.00  190
 68  \w   -121.00 -35.00   0.50    6.01    --  -47.95 -37.00 -30.00  172
 69  \w   -122.00 -35.00   0.50    6.01    --  -47.95 -19.00 -30.00  174
 70  \w   -120.00 -25.00   0.50    6.01    --  -47.95 -77.00 120.00  190
 71  \w   -120.00 -25.00   0.50    6.01    --  -47.95 -77.00-150.00  190
 72  \w   -121.00 -35.00   0.50    6.01    --  -47.95 -37.00 150.00  172
 73  \w   -120.00 -25.00   0.50    6.01    --  -47.95 -77.00-120.00  190
 74  \w     33.00 119.00   0.50    6.01    --   47.95  57.00-120.00  172
 75  \w     36.00 121.00   0.50    6.01    --   47.95  37.00 -30.00  170
 76  \w     33.00 119.00   0.50    6.01    --   47.95  57.00 120.00  172
 77  \w    -24.00 120.00   0.50    6.01    --   47.95   0.00 -60.00  288
 78  \w     35.00 122.00   0.50    6.01    --   47.95  19.00 -90.00  174
 79  \w    -24.00 120.00   0.50    6.01    --   47.95   0.00-120.00  288
 80  \w     33.00 119.00   0.50    6.01    --   47.95  57.00   0.00  172
 81  \w    -24.00 120.00   0.50    6.01    --   47.95   0.00-150.00  288
 82  \w    -24.00 120.00   0.50    6.01    --   47.95   0.00 -90.00  288
 83  \w    -24.00  58.00   0.50    6.01    --   47.95   0.00-180.00  164
;
_diffrn_measurement_device 'four-circle diffractometer'
_diffrn_measurement_device_type 'XtaLAB Synergy, Dualflex, HyPix'
_diffrn_measurement_method '\w scans'
_diffrn_orient_matrix_type 'CrysAlisPro convention (1999,Acta A55,543-557)'
_diffrn_orient_matrix_UB_11 -0.0618772000
_diffrn_orient_matrix_UB_12 0.0152507000
_diffrn_orient_matrix_UB_13 0.0646293000
_diffrn_orient_matrix_UB_21 -0.0356289000
_diffrn_orient_matrix_UB_22 -0.1209648000
_diffrn_orient_matrix_UB_23 0.0086734000
_diffrn_orient_matrix_UB_31 0.1318463000
_diffrn_orient_matrix_UB_32 0.0435512000
_diffrn_orient_matrix_UB_33 0.0952048000
_diffrn_radiation_monochromator mirror
_diffrn_radiation_probe x-ray
_diffrn_radiation_type 'Cu K\a'
_diffrn_radiation_wavelength 1.54184
_diffrn_reflns_av_unetI/netI 0.0307
_diffrn_reflns_Laue_measured_fraction_full 0.997
_diffrn_reflns_Laue_measured_fraction_max 0.974
_diffrn_reflns_limit_h_max 16
_diffrn_reflns_limit_h_min -16
_diffrn_reflns_limit_k_max 17
_diffrn_reflns_limit_k_min -17
_diffrn_reflns_limit_l_max 19
_diffrn_reflns_limit_l_min -19
_diffrn_reflns_number 20864
_diffrn_reflns_point_group_measured_fraction_full 0.997
_diffrn_reflns_point_group_measured_fraction_max 0.974
_diffrn_reflns_theta_full 67.684
_diffrn_reflns_theta_max 77.565
_diffrn_reflns_theta_min 3.311
_diffrn_source 'micro-focus sealed X-ray tube'
_diffrn_source_type 'PhotonJet (Cu) X-ray Source'
_exptl_absorpt_coefficient_mu 4.327
_exptl_absorpt_correction_T_max 1.00000
_exptl_absorpt_correction_T_min 0.80687
_exptl_absorpt_correction_type multi-scan
_exptl_absorpt_process_details
;
CrysAlisPro 1.171.41.113a (Rigaku Oxford Diffraction, 2021)
Empirical absorption correction using spherical harmonics,
implemented in SCALE3 ABSPACK scaling algorithm.
;
_exptl_crystal_colour yellow
_exptl_crystal_colour_primary yellow
_exptl_crystal_density_diffrn 1.459
_exptl_crystal_description irregular
_exptl_crystal_F_000 968
_exptl_crystal_size_max 0.124
_exptl_crystal_size_mid 0.101
_exptl_crystal_size_min 0.048
_refine_diff_density_max 0.917
_refine_diff_density_min -0.948
_refine_diff_density_rms 0.145
_refine_ls_extinction_method none
_refine_ls_goodness_of_fit_ref 1.033
_refine_ls_hydrogen_treatment constr
_refine_ls_matrix_type full
_refine_ls_number_parameters 529
_refine_ls_number_reflns 20864
_refine_ls_number_restraints 0
_refine_ls_restrained_S_all 1.033
_refine_ls_R_factor_all 0.0969
_refine_ls_R_factor_gt 0.0769
_refine_ls_shift/su_max 0.000
_refine_ls_shift/su_mean 0.000
_refine_ls_structure_factor_coef Fsqd
_refine_ls_weighting_details 'w=1/[\s^2^(Fo^2^)+(0.1460P)^2^+3.6784P] where P=(Fo^2^+2Fc^2^)/3'
_refine_ls_weighting_scheme calc
_refine_ls_wR_factor_gt 0.2380
_refine_ls_wR_factor_ref 0.2536
_reflns_Friedel_coverage 0.000
_reflns_number_gt 15742
_reflns_number_total 20864
_reflns_threshold_expression 'I > 2\s(I)'
_twin_special_details
;
Component 2 rotated by -179.0235\% 
around [0.02 0.02 1.00] (reciprocal) or [0.52 0.28 0.81] (direct)
Component 3 rotated by 1.1688\% 
around [0.78 -0.38 -0.49] (reciprocal) or [0.98 -0.12 -0.16] (direct)
;
_cod_data_source_file d2nj01796b2.cif
_cod_data_source_block a21c1_twin1_hklf4
_cod_depositor_comments 'Adding full bibliography for 7061734--7061735.cif.'
_cod_original_cell_volume 2106.47(6)
_cod_database_code 7061735
_shelx_shelxl_version_number 2018/3
_chemical_oxdiff_formula C22H22O3S4
_shelx_space_group_comment
;
The symmetry employed for this shelxl refinement is uniquely defined
by the following loop, which should always be used as a source of
symmetry information in preference to the above space-group names.
They are only intended as comments.
;
_shelx_estimated_absorpt_t_max 0.819
_shelx_estimated_absorpt_t_min 0.616
_olex2_refinement_description
;
1. Twinned data refinement
 Scales: 0.511(4)
 0.1703(9) 0.319(4)
2. Fixed Uiso
 At 1.2 times of:
  All C(H) groups, All C(H,H) groups
 At 1.5 times of:
  All C(H,H,H) groups
3.a Secondary CH2 refined with riding coordinates:
 C13(H13A,H13B), C14(H14A,H14B), C15(H15A,H15B), C35(H35A,H35B), C36(H36A,
 H36B), C37(H37A,H37B)
3.b Aromatic/amide H refined with riding coordinates:
 C6(H6), C8(H8), C9(H9), C11(H11), C12(H12), C17(H17), C18(H18), C20(H20),
 C21(H21), C22(H22), C28(H28), C30(H30), C31(H31), C33(H33), C34(H34), C39(H39),
  C40(H40), C42(H42), C43(H43), C44(H44)
3.c Idealised Me refined as rotating group:
 C4(H4A,H4B,H4C), C5(H5A,H5B,H5C), C26(H26A,H26B,H26C), C27(H27A,H27B,H27C)
;
_olex2_submission_special_instructions 'No special instructions were received'
_oxdiff_exptl_absorpt_empirical_details
;
Empirical correction (ABSPACK) includes:
- Absorption correction using spherical harmonics
- Frame scaling
;
_oxdiff_exptl_absorpt_empirical_full_max 1.511
_oxdiff_exptl_absorpt_empirical_full_min 0.517
_oxdiff_twin_integration_method simultaneous
_oxdiff_twin_items 3

loop_
_space_group_symop_operation_xyz
'x, y, z'
'-x, -y, -z'

loop_
_atom_site_label
_atom_site_type_symbol
_atom_site_fract_x
_atom_site_fract_y
_atom_site_fract_z
_atom_site_U_iso_or_equiv
_atom_site_adp_type
_atom_site_occupancy
_atom_site_site_symmetry_order
_atom_site_calc_flag
_atom_site_refinement_flags_posn
_atom_site_refinement_flags_adp
_atom_site_refinement_flags_occupancy
_atom_site_disorder_assembly
_atom_site_disorder_group
S1 S 0.50937(12) -0.19321(11) 0.63762(11) 0.0285(3) Uani 1 1 d . . . . .
S2 S 0.32639(12) -0.10027(10) 0.58510(10) 0.0271(3) Uani 1 1 d . . . . .
S3 S 0.10220(13) -0.31857(11) 0.55494(11) 0.0311(3) Uani 1 1 d . . . . .
S4 S 0.30360(12) -0.42586(10) 0.60791(10) 0.0276(3) Uani 1 1 d . . . . .
O1 O 0.6456(4) 0.4608(3) 0.6301(3) 0.0300(8) Uani 1 1 d . . . . .
O2 O 0.8502(4) 0.8336(3) 0.6129(3) 0.0306(8) Uani 1 1 d . . . . .
O3 O 1.2264(4) 1.3200(3) 0.6159(4) 0.0404(10) Uani 1 1 d . . . . .
C1 C 0.2656(5) -0.2425(4) 0.5852(4) 0.0281(11) Uani 1 1 d . . . . .
C2 C 0.3505(5) -0.2848(4) 0.6080(4) 0.0257(10) Uani 1 1 d . . . . .
C3 C 0.4873(5) -0.0731(4) 0.6225(4) 0.0260(10) Uani 1 1 d . . . . .
C4 C 0.0284(6) -0.3794(5) 0.4221(5) 0.0378(13) Uani 1 1 d . . . . .
H4A H 0.058580 -0.320581 0.390730 0.057 Uiso 1 1 calc R U . . .
H4B H -0.066510 -0.413459 0.392756 0.057 Uiso 1 1 calc R U . . .
H4C H 0.052979 -0.437108 0.410634 0.057 Uiso 1 1 calc R U . . .
C5 C 0.4485(5) -0.4357(5) 0.6302(5) 0.0319(12) Uani 1 1 d . . . . .
H5A H 0.467538 -0.420317 0.574857 0.048 Uiso 1 1 calc R U . . .
H5B H 0.435198 -0.511461 0.634787 0.048 Uiso 1 1 calc R U . . .
H5C H 0.521764 -0.380579 0.693101 0.048 Uiso 1 1 calc R U . . .
C6 C 0.5904(5) 0.0252(4) 0.6410(4) 0.0269(11) Uani 1 1 d . . . . .
H6 H 0.669216 0.021601 0.659034 0.032 Uiso 1 1 calc R U . . .
C7 C 0.5999(5) 0.1363(4) 0.6375(4) 0.0255(10) Uani 1 1 d . . . . .
C8 C 0.7238(5) 0.2280(5) 0.6753(4) 0.0292(11) Uani 1 1 d . . . . .
H8 H 0.797227 0.214978 0.701748 0.035 Uiso 1 1 calc R U . . .
C9 C 0.7443(5) 0.3365(4) 0.6759(4) 0.0282(11) Uani 1 1 d . . . . .
H9 H 0.830170 0.396612 0.703198 0.034 Uiso 1 1 calc R U . . .
C10 C 0.6374(5) 0.3570(4) 0.6360(4) 0.0252(10) Uani 1 1 d . . . . .
C11 C 0.5133(5) 0.2675(4) 0.5974(4) 0.0276(11) Uani 1 1 d . . . . .
H11 H 0.439992 0.280574 0.569543 0.033 Uiso 1 1 calc R U . . .
C12 C 0.4948(5) 0.1595(4) 0.5990(4) 0.0278(11) Uani 1 1 d . . . . .
H12 H 0.408960 0.099896 0.573426 0.033 Uiso 1 1 calc R U . . .
C13 C 0.7703(5) 0.5492(4) 0.6521(4) 0.0291(11) Uani 1 1 d . . . . .
H13A H 0.805522 0.524292 0.613210 0.035 Uiso 1 1 calc R U . . .
H13B H 0.832316 0.570234 0.724342 0.035 Uiso 1 1 calc R U . . .
C14 C 0.7513(5) 0.6484(4) 0.6239(4) 0.0305(11) Uani 1 1 d . . . . .
H14A H 0.683548 0.624718 0.553145 0.037 Uiso 1 1 calc R U . . .
H14B H 0.721248 0.675534 0.666242 0.037 Uiso 1 1 calc R U . . .
C15 C 0.8767(5) 0.7423(4) 0.6379(4) 0.0295(11) Uani 1 1 d . . . . .
H15A H 0.945909 0.765907 0.708102 0.035 Uiso 1 1 calc R U . . .
H15B H 0.905553 0.717607 0.593355 0.035 Uiso 1 1 calc R U . . .
C16 C 0.9510(5) 0.9309(4) 0.6241(4) 0.0272(11) Uani 1 1 d . . . . .
C17 C 1.0793(5) 0.9507(5) 0.6629(4) 0.0283(11) Uani 1 1 d . . . . .
H17 H 1.102447 0.894393 0.684125 0.034 Uiso 1 1 calc R U . . .
C18 C 1.1726(5) 1.0538(5) 0.6700(4) 0.0290(11) Uani 1 1 d . . . . .
H18 H 1.260538 1.068181 0.697076 0.035 Uiso 1 1 calc R U . . .
C19 C 1.1407(5) 1.1369(4) 0.6385(4) 0.0286(11) Uani 1 1 d . . . . .
C20 C 1.0105(5) 1.1153(4) 0.5990(4) 0.0297(11) Uani 1 1 d . . . . .
H20 H 0.987187 1.171082 0.576589 0.036 Uiso 1 1 calc R U . . .
C21 C 0.9172(5) 1.0143(5) 0.5927(4) 0.0303(11) Uani 1 1 d . . . . .
H21 H 0.829621 1.000689 0.567170 0.036 Uiso 1 1 calc R U . . .
C22 C 1.2427(6) 1.2428(5) 0.6451(4) 0.0325(12) Uani 1 1 d . . . . .
H22 H 1.328959 1.252302 0.674551 0.039 Uiso 1 1 calc R U . . .
S5 S 0.30382(13) -0.30260(11) 0.82781(11) 0.0306(3) Uani 1 1 d . . . . .
S6 S 0.20951(13) -0.17157(11) 0.90674(10) 0.0288(3) Uani 1 1 d . . . . .
S7 S 0.02138(13) -0.37168(12) 0.93410(11) 0.0320(3) Uani 1 1 d . . . . .
S8 S 0.12711(13) -0.52047(11) 0.84793(11) 0.0297(3) Uani 1 1 d . . . . .
O4 O 0.5064(4) 0.3742(3) 0.9085(3) 0.0327(9) Uani 1 1 d . . . . .
O5 O 0.7004(4) 0.7526(3) 0.8988(3) 0.0316(8) Uani 1 1 d . . . . .
O6 O 1.0280(4) 1.2214(3) 0.8430(4) 0.0444(11) Uani 1 1 d . . . . .
C23 C 0.1410(5) -0.3166(5) 0.8974(4) 0.0291(11) Uani 1 1 d . . . . .
C24 C 0.1864(5) -0.3757(4) 0.8625(4) 0.0271(11) Uani 1 1 d . . . . .
C25 C 0.3180(5) -0.1683(5) 0.8626(4) 0.0276(11) Uani 1 1 d . . . . .
C26 C 0.1195(6) -0.3310(5) 1.0685(5) 0.0352(13) Uani 1 1 d . . . . .
H26A H 0.154382 -0.383502 1.088071 0.053 Uiso 1 1 calc R U . . .
H26B H 0.065837 -0.332525 1.100136 0.053 Uiso 1 1 calc R U . . .
H26C H 0.191581 -0.254864 1.090396 0.053 Uiso 1 1 calc R U . . .
C27 C 0.2478(6) -0.5449(5) 0.8317(5) 0.0326(12) Uani 1 1 d . . . . .
H27A H 0.251644 -0.523326 0.772355 0.049 Uiso 1 1 calc R U . . .
H27B H 0.224366 -0.624797 0.822881 0.049 Uiso 1 1 calc R U . . .
H27C H 0.333038 -0.499970 0.890950 0.049 Uiso 1 1 calc R U . . .
C28 C 0.4038(5) -0.0792(4) 0.8510(4) 0.0280(11) Uani 1 1 d . . . . .
H28 H 0.454092 -0.094978 0.825929 0.034 Uiso 1 1 calc R U . . .
C29 C 0.4314(5) 0.0380(5) 0.8711(4) 0.0269(11) Uani 1 1 d . . . . .
C30 C 0.5139(5) 0.1110(4) 0.8390(4) 0.0273(11) Uani 1 1 d . . . . .
H30 H 0.551970 0.082896 0.808620 0.033 Uiso 1 1 calc R U . . .
C31 C 0.5417(5) 0.2227(4) 0.8502(4) 0.0281(11) Uani 1 1 d . . . . .
H31 H 0.597257 0.269910 0.827114 0.034 Uiso 1 1 calc R U . . .
C32 C 0.4880(5) 0.2655(4) 0.8955(4) 0.0272(11) Uani 1 1 d . . . . .
C33 C 0.4084(5) 0.1957(5) 0.9306(4) 0.0308(11) Uani 1 1 d . . . . .
H33 H 0.373233 0.225039 0.963116 0.037 Uiso 1 1 calc R U . . .
C34 C 0.3806(5) 0.0844(5) 0.9185(4) 0.0292(11) Uani 1 1 d . . . . .
H34 H 0.325933 0.037955 0.942655 0.035 Uiso 1 1 calc R U . . .
C35 C 0.5995(6) 0.4504(4) 0.8838(4) 0.0304(11) Uani 1 1 d . . . . .
H35A H 0.574022 0.423034 0.812609 0.037 Uiso 1 1 calc R U . . .
H35B H 0.686564 0.457157 0.925918 0.037 Uiso 1 1 calc R U . . .
C36 C 0.6024(6) 0.5633(5) 0.9030(5) 0.0322(12) Uani 1 1 d . . . . .
H36A H 0.520121 0.559169 0.852594 0.039 Uiso 1 1 calc R U . . .
H36B H 0.610760 0.583074 0.970212 0.039 Uiso 1 1 calc R U . . .
C37 C 0.7163(5) 0.6525(4) 0.8970(4) 0.0294(11) Uani 1 1 d . . . . .
H37A H 0.799403 0.667025 0.954618 0.035 Uiso 1 1 calc R U . . .
H37B H 0.716409 0.627913 0.834373 0.035 Uiso 1 1 calc R U . . .
C38 C 0.7866(5) 0.8426(4) 0.8861(4) 0.0277(11) Uani 1 1 d . . . . .
C39 C 0.8914(5) 0.8466(5) 0.8765(4) 0.0292(11) Uani 1 1 d . . . . .
H39 H 0.908737 0.784341 0.879661 0.035 Uiso 1 1 calc R U . . .
C40 C 0.9709(5) 0.9429(5) 0.8621(4) 0.0305(11) Uani 1 1 d . . . . .
H40 H 1.042671 0.945938 0.855117 0.037 Uiso 1 1 calc R U . . .
C41 C 0.9474(5) 1.0347(5) 0.8579(4) 0.0299(11) Uani 1 1 d . . . . .
C42 C 0.8423(5) 1.0304(5) 0.8694(4) 0.0305(11) Uani 1 1 d . . . . .
H42 H 0.826484 1.093483 0.867787 0.037 Uiso 1 1 calc R U . . .
C43 C 0.7619(5) 0.9352(5) 0.8829(4) 0.0309(12) Uani 1 1 d . . . . .
H43 H 0.690181 0.932187 0.890056 0.037 Uiso 1 1 calc R U . . .
C44 C 1.0353(6) 1.1349(5) 0.8441(4) 0.0336(12) Uani 1 1 d . . . . .
H44 H 1.103536 1.131657 0.835369 0.040 Uiso 1 1 calc R U . . .

loop_
_atom_site_aniso_label
_atom_site_aniso_U_11
_atom_site_aniso_U_22
_atom_site_aniso_U_33
_atom_site_aniso_U_23
_atom_site_aniso_U_13
_atom_site_aniso_U_12
S1 0.0222(6) 0.0283(6) 0.0384(7) 0.0106(5) 0.0153(5) 0.0137(5)
S2 0.0234(6) 0.0284(6) 0.0333(7) 0.0102(5) 0.0141(5) 0.0146(5)
S3 0.0247(6) 0.0354(7) 0.0403(8) 0.0134(6) 0.0193(6) 0.0159(5)
S4 0.0251(6) 0.0277(6) 0.0358(7) 0.0102(5) 0.0174(5) 0.0142(5)
O1 0.0250(18) 0.0282(18) 0.041(2) 0.0132(16) 0.0178(17) 0.0131(15)
O2 0.0258(19) 0.0279(18) 0.040(2) 0.0119(16) 0.0153(17) 0.0141(15)
O3 0.044(2) 0.032(2) 0.052(3) 0.0174(19) 0.027(2) 0.0184(18)
C1 0.027(3) 0.030(3) 0.031(3) 0.009(2) 0.017(2) 0.014(2)
C2 0.025(2) 0.030(3) 0.025(3) 0.008(2) 0.013(2) 0.015(2)
C3 0.027(3) 0.033(3) 0.025(3) 0.010(2) 0.013(2) 0.020(2)
C4 0.025(3) 0.040(3) 0.043(3) 0.009(3) 0.015(3) 0.013(2)
C5 0.029(3) 0.031(3) 0.039(3) 0.012(2) 0.016(2) 0.017(2)
C6 0.022(2) 0.032(3) 0.027(3) 0.008(2) 0.012(2) 0.013(2)
C7 0.027(3) 0.031(3) 0.024(2) 0.011(2) 0.015(2) 0.016(2)
C8 0.025(3) 0.034(3) 0.032(3) 0.011(2) 0.016(2) 0.015(2)
C9 0.023(2) 0.030(3) 0.031(3) 0.009(2) 0.013(2) 0.012(2)
C10 0.026(3) 0.028(2) 0.024(2) 0.010(2) 0.014(2) 0.013(2)
C11 0.024(2) 0.035(3) 0.028(3) 0.013(2) 0.013(2) 0.016(2)
C12 0.022(2) 0.032(3) 0.030(3) 0.011(2) 0.013(2) 0.013(2)
C13 0.025(3) 0.030(3) 0.030(3) 0.008(2) 0.012(2) 0.012(2)
C14 0.028(3) 0.032(3) 0.034(3) 0.008(2) 0.016(2) 0.015(2)
C15 0.028(3) 0.029(3) 0.035(3) 0.010(2) 0.016(2) 0.017(2)
C16 0.028(3) 0.029(3) 0.027(3) 0.009(2) 0.015(2) 0.014(2)
C17 0.028(3) 0.033(3) 0.031(3) 0.014(2) 0.014(2) 0.020(2)
C18 0.028(3) 0.036(3) 0.029(3) 0.010(2) 0.015(2) 0.019(2)
C19 0.031(3) 0.031(3) 0.025(3) 0.007(2) 0.015(2) 0.014(2)
C20 0.031(3) 0.030(3) 0.032(3) 0.014(2) 0.014(2) 0.018(2)
C21 0.026(3) 0.033(3) 0.033(3) 0.011(2) 0.011(2) 0.017(2)
C22 0.033(3) 0.036(3) 0.034(3) 0.012(2) 0.018(2) 0.019(2)
S5 0.0347(7) 0.0313(7) 0.0388(7) 0.0131(6) 0.0254(6) 0.0184(6)
S6 0.0301(7) 0.0324(7) 0.0350(7) 0.0130(5) 0.0205(6) 0.0187(5)
S7 0.0276(6) 0.0357(7) 0.0391(8) 0.0112(6) 0.0207(6) 0.0155(5)
S8 0.0272(6) 0.0302(6) 0.0363(7) 0.0100(5) 0.0183(6) 0.0141(5)
O4 0.036(2) 0.0311(19) 0.041(2) 0.0110(17) 0.0258(19) 0.0171(17)
O5 0.034(2) 0.0320(19) 0.043(2) 0.0158(17) 0.0242(18) 0.0208(17)
O6 0.046(3) 0.031(2) 0.064(3) 0.015(2) 0.033(2) 0.0174(19)
C23 0.026(3) 0.032(3) 0.032(3) 0.009(2) 0.015(2) 0.014(2)
C24 0.023(2) 0.031(3) 0.027(3) 0.009(2) 0.012(2) 0.013(2)
C25 0.029(3) 0.036(3) 0.026(3) 0.011(2) 0.015(2) 0.021(2)
C26 0.035(3) 0.040(3) 0.042(3) 0.016(3) 0.026(3) 0.019(3)
C27 0.033(3) 0.033(3) 0.042(3) 0.014(2) 0.022(3) 0.020(2)
C28 0.030(3) 0.035(3) 0.027(3) 0.011(2) 0.016(2) 0.020(2)
C29 0.024(2) 0.035(3) 0.024(3) 0.010(2) 0.012(2) 0.016(2)
C30 0.024(2) 0.035(3) 0.027(3) 0.009(2) 0.014(2) 0.016(2)
C31 0.024(2) 0.034(3) 0.029(3) 0.010(2) 0.015(2) 0.014(2)
C32 0.026(3) 0.027(2) 0.028(3) 0.007(2) 0.012(2) 0.013(2)
C33 0.033(3) 0.034(3) 0.034(3) 0.010(2) 0.021(2) 0.018(2)
C34 0.028(3) 0.035(3) 0.028(3) 0.009(2) 0.017(2) 0.014(2)
C35 0.033(3) 0.030(3) 0.036(3) 0.010(2) 0.022(2) 0.015(2)
C36 0.036(3) 0.036(3) 0.038(3) 0.013(2) 0.024(3) 0.021(2)
C37 0.031(3) 0.031(3) 0.034(3) 0.011(2) 0.018(2) 0.018(2)
C38 0.026(3) 0.033(3) 0.025(3) 0.008(2) 0.012(2) 0.015(2)
C39 0.031(3) 0.034(3) 0.030(3) 0.010(2) 0.015(2) 0.021(2)
C40 0.028(3) 0.035(3) 0.032(3) 0.008(2) 0.015(2) 0.018(2)
C41 0.028(3) 0.031(3) 0.027(3) 0.006(2) 0.010(2) 0.015(2)
C42 0.028(3) 0.032(3) 0.032(3) 0.008(2) 0.012(2) 0.017(2)
C43 0.027(3) 0.035(3) 0.034(3) 0.008(2) 0.014(2) 0.018(2)
C44 0.030(3) 0.035(3) 0.035(3) 0.007(2) 0.016(2) 0.015(2)

loop_
_atom_type_symbol
_atom_type_description
_atom_type_scat_dispersion_real
_atom_type_scat_dispersion_imag
_atom_type_scat_source
C C 0.0181 0.0091 'International Tables Vol C Tables 4.2.6.8 and 6.1.1.4'
H H 0.0000 0.0000 'International Tables Vol C Tables 4.2.6.8 and 6.1.1.4'
O O 0.0492 0.0322 'International Tables Vol C Tables 4.2.6.8 and 6.1.1.4'
S S 0.3331 0.5567 'International Tables Vol C Tables 4.2.6.8 and 6.1.1.4'

loop_
_exptl_crystal_face_index_h
_exptl_crystal_face_index_k
_exptl_crystal_face_index_l
_exptl_crystal_face_perp_dist
-7 -1 3 0.0594
2 -9 3 0.0340
-3 9 0 0.0093
-3 8 2 0.0150
2 -8 -3 0.0371
5 -1 3 0.0208
-4 1 -5 0.0820
6 1 -8 0.0435
1 -2 8 0.0217
-2 2 -8 0.0851
7 1 -5 0.0342

loop_
_geom_angle_atom_site_label_1
_geom_angle_atom_site_label_2
_geom_angle_atom_site_label_3
_geom_angle
_geom_angle_site_symmetry_1
_geom_angle_site_symmetry_3
_geom_angle_publ_flag
C2 S1 C3 96.9(2) . . ?
C3 S2 C1 96.5(2) . . ?
C1 S3 C4 101.0(3) . . ?
C2 S4 C5 101.9(3) . . ?
C10 O1 C13 116.7(4) . . ?
C16 O2 C15 117.6(4) . . ?
S3 C1 S2 118.4(3) . . ?
C2 C1 S2 116.6(4) . . ?
C2 C1 S3 125.0(4) . . ?
S1 C2 S4 120.8(3) . . ?
C1 C2 S1 117.2(4) . . ?
C1 C2 S4 122.0(4) . . ?
S2 C3 S1 112.8(3) . . ?
C6 C3 S1 119.0(4) . . ?
C6 C3 S2 128.2(4) . . ?
S3 C4 H4A 109.5 . . ?
S3 C4 H4B 109.5 . . ?
S3 C4 H4C 109.5 . . ?
H4A C4 H4B 109.5 . . ?
H4A C4 H4C 109.5 . . ?
H4B C4 H4C 109.5 . . ?
S4 C5 H5A 109.5 . . ?
S4 C5 H5B 109.5 . . ?
S4 C5 H5C 109.5 . . ?
H5A C5 H5B 109.5 . . ?
H5A C5 H5C 109.5 . . ?
H5B C5 H5C 109.5 . . ?
C3 C6 H6 114.9 . . ?
C3 C6 C7 130.1(5) . . ?
C7 C6 H6 114.9 . . ?
C8 C7 C6 118.1(5) . . ?
C8 C7 C12 116.5(5) . . ?
C12 C7 C6 125.4(5) . . ?
C7 C8 H8 118.5 . . ?
C9 C8 C7 123.0(5) . . ?
C9 C8 H8 118.5 . . ?
C8 C9 H9 120.4 . . ?
C8 C9 C10 119.3(5) . . ?
C10 C9 H9 120.4 . . ?
O1 C10 C9 124.4(5) . . ?
O1 C10 C11 116.6(5) . . ?
C11 C10 C9 119.0(5) . . ?
C10 C11 H11 119.5 . . ?
C12 C11 C10 120.9(5) . . ?
C12 C11 H11 119.5 . . ?
C7 C12 H12 119.3 . . ?
C11 C12 C7 121.3(5) . . ?
C11 C12 H12 119.3 . . ?
O1 C13 H13A 110.2 . . ?
O1 C13 H13B 110.2 . . ?
O1 C13 C14 107.4(4) . . ?
H13A C13 H13B 108.5 . . ?
C14 C13 H13A 110.2 . . ?
C14 C13 H13B 110.2 . . ?
C13 C14 H14A 109.5 . . ?
C13 C14 H14B 109.5 . . ?
H14A C14 H14B 108.1 . . ?
C15 C14 C13 110.6(4) . . ?
C15 C14 H14A 109.5 . . ?
C15 C14 H14B 109.5 . . ?
O2 C15 C14 106.5(4) . . ?
O2 C15 H15A 110.4 . . ?
O2 C15 H15B 110.4 . . ?
C14 C15 H15A 110.4 . . ?
C14 C15 H15B 110.4 . . ?
H15A C15 H15B 108.6 . . ?
O2 C16 C17 124.8(5) . . ?
O2 C16 C21 114.8(5) . . ?
C17 C16 C21 120.4(5) . . ?
C16 C17 H17 120.6 . . ?
C18 C17 C16 118.8(5) . . ?
C18 C17 H17 120.6 . . ?
C17 C18 H18 119.2 . . ?
C17 C18 C19 121.6(5) . . ?
C19 C18 H18 119.2 . . ?
C18 C19 C20 118.9(5) . . ?
C18 C19 C22 119.0(5) . . ?
C20 C19 C22 122.0(5) . . ?
C19 C20 H20 119.8 . . ?
C21 C20 C19 120.4(5) . . ?
C21 C20 H20 119.8 . . ?
C16 C21 H21 120.0 . . ?
C20 C21 C16 119.9(5) . . ?
C20 C21 H21 120.0 . . ?
O3 C22 C19 125.4(6) . . ?
O3 C22 H22 117.3 . . ?
C19 C22 H22 117.3 . . ?
C24 S5 C25 96.7(3) . . ?
C25 S6 C23 96.4(3) . . ?
C23 S7 C26 101.1(3) . . ?
C24 S8 C27 102.2(3) . . ?
C32 O4 C35 116.6(4) . . ?
C38 O5 C37 117.4(4) . . ?
S7 C23 S6 117.7(3) . . ?
C24 C23 S6 116.9(4) . . ?
C24 C23 S7 125.5(4) . . ?
S5 C24 S8 120.6(3) . . ?
C23 C24 S5 117.1(4) . . ?
C23 C24 S8 122.2(4) . . ?
S6 C25 S5 112.9(3) . . ?
C28 C25 S5 119.1(4) . . ?
C28 C25 S6 128.0(4) . . ?
S7 C26 H26A 109.5 . . ?
S7 C26 H26B 109.5 . . ?
S7 C26 H26C 109.5 . . ?
H26A C26 H26B 109.5 . . ?
H26A C26 H26C 109.5 . . ?
H26B C26 H26C 109.5 . . ?
S8 C27 H27A 109.5 . . ?
S8 C27 H27B 109.5 . . ?
S8 C27 H27C 109.5 . . ?
H27A C27 H27B 109.5 . . ?
H27A C27 H27C 109.5 . . ?
H27B C27 H27C 109.5 . . ?
C25 C28 H28 115.1 . . ?
C25 C28 C29 129.7(5) . . ?
C29 C28 H28 115.1 . . ?
C30 C29 C28 117.4(5) . . ?
C30 C29 C34 116.9(5) . . ?
C34 C29 C28 125.7(5) . . ?
C29 C30 H30 119.0 . . ?
C31 C30 C29 122.1(5) . . ?
C31 C30 H30 119.0 . . ?
C30 C31 H31 120.2 . . ?
C30 C31 C32 119.7(5) . . ?
C32 C31 H31 120.2 . . ?
O4 C32 C31 124.7(5) . . ?
O4 C32 C33 115.8(5) . . ?
C31 C32 C33 119.5(5) . . ?
C32 C33 H33 119.8 . . ?
C34 C33 C32 120.4(5) . . ?
C34 C33 H33 119.8 . . ?
C29 C34 H34 119.3 . . ?
C33 C34 C29 121.4(5) . . ?
C33 C34 H34 119.3 . . ?
O4 C35 H35A 110.3 . . ?
O4 C35 H35B 110.3 . . ?
O4 C35 C36 107.2(4) . . ?
H35A C35 H35B 108.5 . . ?
C36 C35 H35A 110.3 . . ?
C36 C35 H35B 110.3 . . ?
C35 C36 H36A 109.7 . . ?
C35 C36 H36B 109.7 . . ?
H36A C36 H36B 108.2 . . ?
C37 C36 C35 109.6(4) . . ?
C37 C36 H36A 109.7 . . ?
C37 C36 H36B 109.7 . . ?
O5 C37 C36 106.6(4) . . ?
O5 C37 H37A 110.4 . . ?
O5 C37 H37B 110.4 . . ?
C36 C37 H37A 110.4 . . ?
C36 C37 H37B 110.4 . . ?
H37A C37 H37B 108.6 . . ?
O5 C38 C39 124.6(5) . . ?
O5 C38 C43 114.8(5) . . ?
C39 C38 C43 120.6(5) . . ?
C38 C39 H39 120.5 . . ?
C38 C39 C40 119.0(5) . . ?
C40 C39 H39 120.5 . . ?
C39 C40 H40 119.4 . . ?
C41 C40 C39 121.2(5) . . ?
C41 C40 H40 119.4 . . ?
C40 C41 C42 119.3(5) . . ?
C40 C41 C44 119.1(5) . . ?
C42 C41 C44 121.6(5) . . ?
C41 C42 H42 119.9 . . ?
C43 C42 C41 120.3(5) . . ?
C43 C42 H42 119.9 . . ?
C38 C43 H43 120.2 . . ?
C42 C43 C38 119.6(5) . . ?
C42 C43 H43 120.2 . . ?
O6 C44 C41 125.3(6) . . ?
O6 C44 H44 117.4 . . ?
C41 C44 H44 117.4 . . ?

loop_
_geom_bond_atom_site_label_1
_geom_bond_atom_site_label_2
_geom_bond_distance
_geom_bond_site_symmetry_2
_geom_bond_publ_flag
S1 C2 1.735(5) . ?
S1 C3 1.768(5) . ?
S2 C1 1.760(5) . ?
S2 C3 1.755(5) . ?
S3 C1 1.746(5) . ?
S3 C4 1.803(6) . ?
S4 C2 1.753(5) . ?
S4 C5 1.800(6) . ?
O1 C10 1.375(6) . ?
O1 C13 1.434(6) . ?
O2 C15 1.437(6) . ?
O2 C16 1.359(6) . ?
O3 C22 1.219(7) . ?
C1 C2 1.353(8) . ?
C3 C6 1.349(7) . ?
C4 H4A 0.9800 . ?
C4 H4B 0.9800 . ?
C4 H4C 0.9800 . ?
C5 H5A 0.9800 . ?
C5 H5B 0.9800 . ?
C5 H5C 0.9800 . ?
C6 H6 0.9500 . ?
C6 C7 1.463(7) . ?
C7 C8 1.398(7) . ?
C7 C12 1.398(7) . ?
C8 H8 0.9500 . ?
C8 C9 1.380(8) . ?
C9 H9 0.9500 . ?
C9 C10 1.396(7) . ?
C10 C11 1.387(7) . ?
C11 H11 0.9500 . ?
C11 C12 1.385(8) . ?
C12 H12 0.9500 . ?
C13 H13A 0.9900 . ?
C13 H13B 0.9900 . ?
C13 C14 1.512(7) . ?
C14 H14A 0.9900 . ?
C14 H14B 0.9900 . ?
C14 C15 1.508(7) . ?
C15 H15A 0.9900 . ?
C15 H15B 0.9900 . ?
C16 C17 1.391(7) . ?
C16 C21 1.404(7) . ?
C17 H17 0.9500 . ?
C17 C18 1.384(8) . ?
C18 H18 0.9500 . ?
C18 C19 1.388(8) . ?
C19 C20 1.405(8) . ?
C19 C22 1.460(8) . ?
C20 H20 0.9500 . ?
C20 C21 1.369(8) . ?
C21 H21 0.9500 . ?
C22 H22 0.9500 . ?
S5 C24 1.739(5) . ?
S5 C25 1.772(5) . ?
S6 C23 1.763(6) . ?
S6 C25 1.756(5) . ?
S7 C23 1.742(5) . ?
S7 C26 1.805(6) . ?
S8 C24 1.751(5) . ?
S8 C27 1.803(6) . ?
O4 C32 1.377(6) . ?
O4 C35 1.430(6) . ?
O5 C37 1.444(6) . ?
O5 C38 1.362(6) . ?
O6 C44 1.210(7) . ?
C23 C24 1.350(8) . ?
C25 C28 1.344(8) . ?
C26 H26A 0.9800 . ?
C26 H26B 0.9800 . ?
C26 H26C 0.9800 . ?
C27 H27A 0.9800 . ?
C27 H27B 0.9800 . ?
C27 H27C 0.9800 . ?
C28 H28 0.9500 . ?
C28 C29 1.458(7) . ?
C29 C30 1.404(7) . ?
C29 C34 1.408(7) . ?
C30 H30 0.9500 . ?
C30 C31 1.386(8) . ?
C31 H31 0.9500 . ?
C31 C32 1.390(7) . ?
C32 C33 1.395(7) . ?
C33 H33 0.9500 . ?
C33 C34 1.379(8) . ?
C34 H34 0.9500 . ?
C35 H35A 0.9900 . ?
C35 H35B 0.9900 . ?
C35 C36 1.517(7) . ?
C36 H36A 0.9900 . ?
C36 H36B 0.9900 . ?
C36 C37 1.513(7) . ?
C37 H37A 0.9900 . ?
C37 H37B 0.9900 . ?
C38 C39 1.385(8) . ?
C38 C43 1.406(8) . ?
C39 H39 0.9500 . ?
C39 C40 1.388(8) . ?
C40 H40 0.9500 . ?
C40 C41 1.387(8) . ?
C41 C42 1.401(8) . ?
C41 C44 1.464(8) . ?
C42 H42 0.9500 . ?
C42 C43 1.378(8) . ?
C43 H43 0.9500 . ?
C44 H44 0.9500 . ?

loop_
_geom_torsion_atom_site_label_1
_geom_torsion_atom_site_label_2
_geom_torsion_atom_site_label_3
_geom_torsion_atom_site_label_4
_geom_torsion
_geom_torsion_site_symmetry_1
_geom_torsion_site_symmetry_2
_geom_torsion_site_symmetry_3
_geom_torsion_site_symmetry_4
_geom_torsion_publ_flag
S1 C3 C6 C7 -177.8(4) . . . . ?
S2 C1 C2 S1 1.8(6) . . . . ?
S2 C1 C2 S4 -178.2(3) . . . . ?
S2 C3 C6 C7 1.4(9) . . . . ?
S3 C1 C2 S1 -179.1(3) . . . . ?
S3 C1 C2 S4 0.9(7) . . . . ?
O1 C10 C11 C12 179.4(5) . . . . ?
O1 C13 C14 C15 -175.8(4) . . . . ?
O2 C16 C17 C18 179.8(5) . . . . ?
O2 C16 C21 C20 -178.9(5) . . . . ?
C1 S2 C3 S1 1.8(3) . . . . ?
C1 S2 C3 C6 -177.5(5) . . . . ?
C2 S1 C3 S2 -1.0(3) . . . . ?
C2 S1 C3 C6 178.3(5) . . . . ?
C3 S1 C2 S4 179.6(3) . . . . ?
C3 S1 C2 C1 -0.4(5) . . . . ?
C3 S2 C1 S3 178.6(3) . . . . ?
C3 S2 C1 C2 -2.1(5) . . . . ?
C3 C6 C7 C8 170.2(6) . . . . ?
C3 C6 C7 C12 -10.0(9) . . . . ?
C4 S3 C1 S2 93.0(4) . . . . ?
C4 S3 C1 C2 -86.1(5) . . . . ?
C5 S4 C2 S1 -5.6(4) . . . . ?
C5 S4 C2 C1 174.4(5) . . . . ?
C6 C7 C8 C9 -179.9(5) . . . . ?
C6 C7 C12 C11 -179.0(5) . . . . ?
C7 C8 C9 C10 -0.9(8) . . . . ?
C8 C7 C12 C11 0.9(8) . . . . ?
C8 C9 C10 O1 -178.2(5) . . . . ?
C8 C9 C10 C11 0.5(8) . . . . ?
C9 C10 C11 C12 0.6(8) . . . . ?
C10 O1 C13 C14 170.4(4) . . . . ?
C10 C11 C12 C7 -1.3(8) . . . . ?
C12 C7 C8 C9 0.2(8) . . . . ?
C13 O1 C10 C9 10.1(7) . . . . ?
C13 O1 C10 C11 -168.6(5) . . . . ?
C13 C14 C15 O2 -178.0(4) . . . . ?
C15 O2 C16 C17 -3.4(8) . . . . ?
C15 O2 C16 C21 176.3(5) . . . . ?
C16 O2 C15 C14 177.0(4) . . . . ?
C16 C17 C18 C19 -0.7(8) . . . . ?
C17 C16 C21 C20 0.9(9) . . . . ?
C17 C18 C19 C20 0.4(8) . . . . ?
C17 C18 C19 C22 -178.2(5) . . . . ?
C18 C19 C20 C21 0.6(8) . . . . ?
C18 C19 C22 O3 176.6(6) . . . . ?
C19 C20 C21 C16 -1.2(9) . . . . ?
C20 C19 C22 O3 -1.9(9) . . . . ?
C21 C16 C17 C18 0.1(8) . . . . ?
C22 C19 C20 C21 179.1(5) . . . . ?
S5 C25 C28 C29 178.2(4) . . . . ?
S6 C23 C24 S5 -1.6(6) . . . . ?
S6 C23 C24 S8 -179.5(3) . . . . ?
S6 C25 C28 C29 0.0(9) . . . . ?
S7 C23 C24 S5 178.6(3) . . . . ?
S7 C23 C24 S8 0.8(8) . . . . ?
O4 C32 C33 C34 178.0(5) . . . . ?
O4 C35 C36 C37 169.5(5) . . . . ?
O5 C38 C39 C40 178.9(5) . . . . ?
O5 C38 C43 C42 -179.4(5) . . . . ?
C23 S6 C25 S5 2.1(3) . . . . ?
C23 S6 C25 C28 -179.5(5) . . . . ?
C24 S5 C25 S6 -2.8(3) . . . . ?
C24 S5 C25 C28 178.7(5) . . . . ?
C25 S5 C24 S8 -179.4(3) . . . . ?
C25 S5 C24 C23 2.7(5) . . . . ?
C25 S6 C23 S7 179.4(3) . . . . ?
C25 S6 C23 C24 -0.4(5) . . . . ?
C25 C28 C29 C30 -171.4(5) . . . . ?
C25 C28 C29 C34 7.4(9) . . . . ?
C26 S7 C23 S6 -79.5(4) . . . . ?
C26 S7 C23 C24 100.2(5) . . . . ?
C27 S8 C24 S5 16.4(4) . . . . ?
C27 S8 C24 C23 -165.8(5) . . . . ?
C28 C29 C30 C31 177.0(5) . . . . ?
C28 C29 C34 C33 -177.4(5) . . . . ?
C29 C30 C31 C32 0.7(8) . . . . ?
C30 C29 C34 C33 1.5(8) . . . . ?
C30 C31 C32 O4 -178.4(5) . . . . ?
C30 C31 C32 C33 1.1(8) . . . . ?
C31 C32 C33 C34 -1.5(8) . . . . ?
C32 O4 C35 C36 179.6(5) . . . . ?
C32 C33 C34 C29 0.2(9) . . . . ?
C34 C29 C30 C31 -1.9(8) . . . . ?
C35 O4 C32 C31 -7.6(8) . . . . ?
C35 O4 C32 C33 172.9(5) . . . . ?
C35 C36 C37 O5 170.5(5) . . . . ?
C37 O5 C38 C39 -3.2(8) . . . . ?
C37 O5 C38 C43 176.6(5) . . . . ?
C38 O5 C37 C36 -174.9(5) . . . . ?
C38 C39 C40 C41 0.3(9) . . . . ?
C39 C38 C43 C42 0.4(8) . . . . ?
C39 C40 C41 C42 0.7(9) . . . . ?
C39 C40 C41 C44 179.1(5) . . . . ?
C40 C41 C42 C43 -1.2(8) . . . . ?
C40 C41 C44 O6 -177.0(6) . . . . ?
C41 C42 C43 C38 0.6(9) . . . . ?
C42 C41 C44 O6 1.3(10) . . . . ?
C43 C38 C39 C40 -0.9(8) . . . . ?
C44 C41 C42 C43 -179.5(5) . . . . ?

loop_
_twin_individual_id
_twin_individual_mass_fraction_refined
_oxdiff_twin_reflns_isolated
_oxdiff_twin_reflns_overlapped
_twin_individual_twin_lattice_type
_twin_individual_twin_matrix_11
_twin_individual_twin_matrix_12
_twin_individual_twin_matrix_13
_twin_individual_twin_matrix_21
_twin_individual_twin_matrix_22
_twin_individual_twin_matrix_23
_twin_individual_twin_matrix_31
_twin_individual_twin_matrix_32
_twin_individual_twin_matrix_33
1 0.511(4) 2057 73259 ref 1.0000 0.0000 0.0000 0.0000 1.0000 0.0000 0.0000 0.0000 1.0000
2 0.1703(9) 72163 6670 nmt -0.9718 0.0292 0.0295 0.0118 -0.9916 0.0490 1.2803 0.6630 0.9658
3 0.319(4) 1719 73271 nmt 1.0023 0.0036 -0.0008 -0.0149 0.9921 -0.0168 0.0145 0.0221 1.0050

loop_
_exptl_oxdiff_crystal_face_indexfrac_h
_exptl_oxdiff_crystal_face_indexfrac_k
_exptl_oxdiff_crystal_face_indexfrac_l
_exptl_oxdiff_crystal_face_x
_exptl_oxdiff_crystal_face_y
_exptl_oxdiff_crystal_face_z
-7.2715 -0.5945 3.4964 0.6668 0.3613 -0.6517
2.0152 -8.5378 2.7482 -0.0773 0.9848 0.1555
-2.7401 8.7128 -0.2857 0.2840 -0.9588 -0.0090
-3.3164 8.3332 2.1771 0.4730 -0.8710 0.1329
2.3484 -7.8088 -2.9328 -0.4539 0.8355 -0.3097
5.4699 -0.7111 3.1010 -0.1489 -0.0820 0.9855
-4.2621 1.0980 -5.0878 -0.0483 -0.0251 -0.9985
6.3805 1.4561 -7.6088 -0.8644 -0.4695 0.1803
0.9532 -1.7299 8.4288 0.4594 0.2484 0.8528
-2.0513 1.5885 -7.5769 -0.3385 -0.1848 -0.9226
7.1590 0.9638 -5.2877 -0.7700 -0.4175 0.4824
